data_7111760
loop_
_publ_author_name
'Ye, Shengqing'
'Yang, Xiaodi'
'Wu, Jie'

_publ_section_title
;
 Silver triflate-catalyzed three-component reaction of
 2-alkynylbenzaldehyde, sulfonohydrazide, and \a,\b-unsaturated carbonyl
 compound
;
_journal_issue 29
_journal_name_full 'Chemical Communications'
_journal_page_first 5238
_journal_page_last 5240
_journal_paper_doi 10.1039/c0cc00905a
_journal_volume 46
_journal_year 2010
_chemical_formula_sum 'C20 H16 N2 O2'
_chemical_formula_weight 316.35
_chemical_name_systematic
;
?
;
_space_group_IT_number 45
_symmetry_cell_setting orthorhombic
_symmetry_space_group_name_Hall 'I 2 -2c'
_symmetry_space_group_name_H-M 'I b a 2'
_atom_sites_solution_hydrogens geom
_atom_sites_solution_primary direct
_atom_sites_solution_secondary difmap
_audit_creation_method SHELXL-97
_cell_angle_alpha 90.00
_cell_angle_beta 90.00
_cell_angle_gamma 90.00
_cell_formula_units_Z 8
_cell_length_a 18.132(3)
_cell_length_b 24.803(4)
_cell_length_c 7.2352(13)
_cell_measurement_reflns_used 2892
_cell_measurement_temperature 296(2)
_cell_measurement_theta_max 23.05
_cell_measurement_theta_min 2.71
_cell_volume 3253.9(10)
_computing_cell_refinement 'Bruker SMART'
_computing_data_collection 'Bruker SMART'
_computing_data_reduction 'Bruker SAINT'
_computing_molecular_graphics 'Bruker SHELXTL'
_computing_publication_material 'Bruker SHELXTL'
_computing_structure_refinement 'SHELXL-97 (Sheldrick, 1997)'
_computing_structure_solution 'SHELXS-97 (Sheldrick, 1990)'
_diffrn_ambient_temperature 296(2)
_diffrn_measured_fraction_theta_full 0.999
_diffrn_measured_fraction_theta_max 0.999
_diffrn_measurement_device_type 'CCD area detector'
_diffrn_measurement_method 'phi and omega scans'
_diffrn_radiation_monochromator graphite
_diffrn_radiation_source 'fine-focus sealed tube'
_diffrn_radiation_type MoK\a
_diffrn_radiation_wavelength 0.71073
_diffrn_reflns_av_R_equivalents 0.0280
_diffrn_reflns_av_sigmaI/netI 0.0310
_diffrn_reflns_limit_h_max 20
_diffrn_reflns_limit_h_min -22
_diffrn_reflns_limit_k_max 30
_diffrn_reflns_limit_k_min -30
_diffrn_reflns_limit_l_max 8
_diffrn_reflns_limit_l_min -7
_diffrn_reflns_number 8533
_diffrn_reflns_theta_full 26.01
_diffrn_reflns_theta_max 26.01
_diffrn_reflns_theta_min 1.64
_exptl_absorpt_coefficient_mu 0.085
_exptl_absorpt_correction_T_max 0.9710
_exptl_absorpt_correction_T_min 0.9565
_exptl_absorpt_correction_type multi-scan
_exptl_crystal_colour colourless
_exptl_crystal_density_diffrn 1.292
_exptl_crystal_density_method 'not measured'
_exptl_crystal_F_000 1328
_exptl_crystal_size_max 0.53
_exptl_crystal_size_mid 0.40
_exptl_crystal_size_min 0.35
_refine_diff_density_max 0.126
_refine_diff_density_min -0.106
_refine_diff_density_rms 0.032
_refine_ls_abs_structure_details 'Flack H D (1983), Acta Cryst. A39, 876-881'
_refine_ls_abs_structure_Flack 1.2(15)
_refine_ls_extinction_coef 0.0008(3)
_refine_ls_extinction_expression Fc^*^=kFc[1+0.001xFc^2^\l^3^/sin(2\q)]^-1/4^
_refine_ls_extinction_method SHELXL
_refine_ls_goodness_of_fit_ref 1.023
_refine_ls_hydrogen_treatment constr
_refine_ls_matrix_type full
_refine_ls_number_parameters 219
_refine_ls_number_reflns 2828
_refine_ls_number_restraints 1
_refine_ls_restrained_S_all 1.023
_refine_ls_R_factor_all 0.0495
_refine_ls_R_factor_gt 0.0347
_refine_ls_shift/su_max 0.000
_refine_ls_shift/su_mean 0.000
_refine_ls_structure_factor_coef Fsqd
_refine_ls_weighting_details 'calc w=1/[\s^2^(Fo^2^)+(0.0452P)^2^+0.5133P] where P=(Fo^2^+2Fc^2^)/3'
_refine_ls_weighting_scheme calc
_refine_ls_wR_factor_gt 0.0829
_refine_ls_wR_factor_ref 0.0920
_reflns_number_gt 2202
_reflns_number_total 2828
_reflns_threshold_expression >2sigma(I)
_cod_data_source_file C0CC00905Asup1.cif
_cod_data_source_block 091120wujie_0ma
_cod_depositor_comments
;
The following automatic conversions were performed:

'_symmetry_cell_setting' value 'Orthorhombic' changed to
'orthorhombic' according to
/home/saulius/struct/CIF-dictionaries/cif_core.dic dictionary named
'cif_core.dic' version 2.4.2 from 2011-04-26.

Automatic conversion script
Id: cif_fix_values 1891 2012-01-12 08:04:46Z andrius 
;
_cod_original_cell_volume 3253.8(10)
_cod_original_sg_symbol_H-M Iba2
_cod_database_code 7111760

loop_
_symmetry_equiv_pos_as_xyz
'x, y, z'
'-x, -y, z'
'x+1/2, -y+1/2, z'
'-x+1/2, y+1/2, z'
'x+1/2, y+1/2, z+1/2'
'-x+1/2, -y+1/2, z+1/2'
'x+1, -y+1, z+1/2'
'-x+1, y+1, z+1/2'

loop_
_atom_site_label
_atom_site_type_symbol
_atom_site_fract_x
_atom_site_fract_y
_atom_site_fract_z
_atom_site_U_iso_or_equiv
_atom_site_adp_type
_atom_site_occupancy
_atom_site_symmetry_multiplicity
_atom_site_calc_flag
_atom_site_refinement_flags
N1 N 0.09175(8) 0.25388(5) 0.1970(2) 0.0538(4) Uani 1 1 d .
C11 C 0.11022(10) 0.19989(7) 0.1764(3) 0.0532(4) Uani 1 1 d .
N2 N 0.01867(8) 0.26376(5) 0.1651(3) 0.0612(5) Uani 1 1 d .
C9 C 0.23734(11) 0.22621(8) 0.2477(3) 0.0604(5) Uani 1 1 d .
C1 C 0.11537(10) 0.35108(7) 0.2670(3) 0.0545(5) Uani 1 1 d .
O2 O -0.04714(8) 0.11031(5) 0.1030(3) 0.0814(5) Uani 1 1 d .
C6 C 0.15805(11) 0.39185(7) 0.1919(3) 0.0636(5) Uani 1 1 d .
H6 H 0.1980 0.3832 0.1171 0.076 Uiso 1 1 calc R
C8 C 0.21201(11) 0.28032(8) 0.2698(3) 0.0598(5) Uani 1 1 d .
H8 H 0.2458 0.3067 0.3038 0.072 Uiso 1 1 calc R
C7 C 0.14117(10) 0.29467(7) 0.2435(3) 0.0543(5) Uani 1 1 d .
C10 C 0.18700(10) 0.18545(7) 0.1993(3) 0.0566(5) Uani 1 1 d .
C15 C 0.21426(12) 0.13276(8) 0.1715(3) 0.0692(6) Uani 1 1 d .
H15 H 0.1821 0.1052 0.1386 0.083 Uiso 1 1 calc R
C16 C 0.04380(10) 0.17432(7) 0.1331(3) 0.0575(5) Uani 1 1 d .
C18 C 0.02578(12) 0.11710(8) 0.1085(3) 0.0655(6) Uani 1 1 d .
C14 C 0.28812(12) 0.12208(9) 0.1928(4) 0.0776(6) Uani 1 1 d .
H14 H 0.3055 0.0873 0.1726 0.093 Uiso 1 1 calc R
O1 O 0.06794(9) 0.07986(5) 0.0978(3) 0.0958(6) Uani 1 1 d .
C12 C 0.31230(11) 0.21321(9) 0.2711(3) 0.0691(6) Uani 1 1 d .
H12 H 0.3454 0.2400 0.3059 0.083 Uiso 1 1 calc R
C17 C -0.00882(11) 0.21551(7) 0.1288(3) 0.0633(5) Uani 1 1 d .
H17 H -0.0584 0.2096 0.1029 0.076 Uiso 1 1 calc R
C2 C 0.05498(11) 0.36448(7) 0.3756(3) 0.0613(5) Uani 1 1 d .
H2 H 0.0252 0.3375 0.4247 0.074 Uiso 1 1 calc R
C5 C 0.14191(11) 0.44521(8) 0.2268(4) 0.0754(7) Uani 1 1 d .
H5 H 0.1710 0.4723 0.1762 0.090 Uiso 1 1 calc R
C13 C 0.33693(12) 0.16214(10) 0.2437(3) 0.0771(7) Uani 1 1 d .
H13 H 0.3867 0.1541 0.2592 0.093 Uiso 1 1 calc R
C3 C 0.03914(12) 0.41816(8) 0.4109(4) 0.0705(6) Uani 1 1 d .
H3 H -0.0010 0.4271 0.4848 0.085 Uiso 1 1 calc R
C4 C 0.08251(13) 0.45814(8) 0.3372(4) 0.0768(7) Uani 1 1 d .
H4 H 0.0718 0.4941 0.3618 0.092 Uiso 1 1 calc R
C19 C -0.07319(13) 0.05495(8) 0.0921(5) 0.0911(8) Uani 1 1 d .
H19A H -0.0489 0.0331 0.1852 0.109 Uiso 1 1 calc R
H19B H -0.0620 0.0400 -0.0285 0.109 Uiso 1 1 calc R
C20 C -0.15220(13) 0.05487(10) 0.1223(6) 0.1130(11) Uani 1 1 d .
H20A H -0.1625 0.0663 0.2464 0.169 Uiso 1 1 calc R
H20B H -0.1711 0.0191 0.1039 0.169 Uiso 1 1 calc R
H20C H -0.1753 0.0791 0.0367 0.169 Uiso 1 1 calc R

loop_
_atom_site_aniso_label
_atom_site_aniso_U_11
_atom_site_aniso_U_22
_atom_site_aniso_U_33
_atom_site_aniso_U_23
_atom_site_aniso_U_13
_atom_site_aniso_U_12
N1 0.0634(9) 0.0472(8) 0.0508(9) 0.0013(7) -0.0014(8) 0.0088(7)
C11 0.0692(11) 0.0472(9) 0.0434(10) 0.0043(9) 0.0053(9) 0.0098(8)
N2 0.0628(10) 0.0516(8) 0.0692(13) -0.0013(9) -0.0091(9) 0.0104(7)
C9 0.0677(12) 0.0694(12) 0.0440(11) 0.0009(9) 0.0028(9) 0.0118(10)
C1 0.0638(11) 0.0500(10) 0.0498(11) -0.0018(9) -0.0039(9) 0.0043(8)
O2 0.0787(10) 0.0518(8) 0.1139(15) -0.0030(8) 0.0038(10) -0.0006(6)
C6 0.0683(11) 0.0568(11) 0.0657(13) -0.0010(11) 0.0005(10) -0.0011(8)
C8 0.0669(12) 0.0614(11) 0.0509(12) -0.0050(10) -0.0010(10) 0.0043(9)
C7 0.0664(11) 0.0505(10) 0.0459(12) -0.0010(8) -0.0001(9) 0.0046(9)
C10 0.0680(11) 0.0575(10) 0.0442(10) 0.0048(9) 0.0062(9) 0.0150(9)
C15 0.0806(13) 0.0605(11) 0.0665(14) 0.0031(11) 0.0114(12) 0.0158(10)
C16 0.0717(11) 0.0468(9) 0.0539(12) 0.0000(9) 0.0019(9) 0.0062(8)
C18 0.0760(14) 0.0541(11) 0.0664(15) -0.0016(10) 0.0053(12) 0.0055(9)
C14 0.0832(15) 0.0726(13) 0.0769(16) 0.0061(13) 0.0119(14) 0.0325(12)
O1 0.0878(10) 0.0506(8) 0.1491(18) -0.0124(10) 0.0057(11) 0.0076(7)
C12 0.0677(13) 0.0845(15) 0.0551(12) -0.0022(12) 0.0006(11) 0.0151(11)
C17 0.0689(11) 0.0528(10) 0.0682(14) -0.0017(10) -0.0058(11) 0.0054(9)
C2 0.0688(12) 0.0556(11) 0.0595(13) 0.0016(10) -0.0002(10) 0.0096(9)
C5 0.0768(14) 0.0546(12) 0.095(2) 0.0027(12) -0.0060(13) -0.0050(10)
C13 0.0720(13) 0.0998(18) 0.0595(15) 0.0047(13) 0.0046(11) 0.0279(13)
C3 0.0744(13) 0.0627(13) 0.0746(16) -0.0080(11) -0.0002(11) 0.0162(10)
C4 0.0833(15) 0.0507(11) 0.0964(19) -0.0110(12) -0.0149(14) 0.0094(11)
C19 0.0959(17) 0.0572(12) 0.120(2) -0.0017(15) 0.0084(16) -0.0087(11)
C20 0.0849(17) 0.0994(19) 0.155(3) -0.001(2) 0.0023(19) -0.0134(14)

loop_
_atom_type_symbol
_atom_type_description
_atom_type_scat_dispersion_real
_atom_type_scat_dispersion_imag
_atom_type_scat_source
C C 0.0033 0.0016 'International Tables Vol C Tables 4.2.6.8 and 6.1.1.4'
H H 0.0000 0.0000 'International Tables Vol C Tables 4.2.6.8 and 6.1.1.4'
N N 0.0061 0.0033 'International Tables Vol C Tables 4.2.6.8 and 6.1.1.4'
O O 0.0106 0.0060 'International Tables Vol C Tables 4.2.6.8 and 6.1.1.4'

loop_
_geom_angle_atom_site_label_1
_geom_angle_atom_site_label_2
_geom_angle_atom_site_label_3
_geom_angle
N2 N1 C11 112.86(14)
N2 N1 C7 122.29(13)
C11 N1 C7 124.85(15)
C16 C11 N1 104.71(15)
C16 C11 C10 137.98(16)
N1 C11 C10 117.29(16)
C17 N2 N1 103.69(13)
C12 C9 C10 119.48(18)
C12 C9 C8 120.86(19)
C10 C9 C8 119.65(17)
C6 C1 C2 119.22(17)
C6 C1 C7 117.85(17)
C2 C1 C7 122.60(18)
C18 O2 C19 116.28(16)
C1 C6 C5 120.7(2)
C1 C6 H6 119.6
C5 C6 H6 119.6
C7 C8 C9 122.68(18)
C7 C8 H8 118.7
C9 C8 H8 118.7
C8 C7 N1 117.11(16)
C8 C7 C1 122.25(18)
N1 C7 C1 120.62(15)
C9 C10 C15 118.28(17)
C9 C10 C11 118.37(15)
C15 C10 C11 123.34(18)
C14 C15 C10 120.3(2)
C14 C15 H15 119.9
C10 C15 H15 119.9
C11 C16 C17 105.17(15)
C11 C16 C18 131.18(16)
C17 C16 C18 123.52(17)
O1 C18 O2 122.14(18)
O1 C18 C16 127.57(19)
O2 C18 C16 110.27(16)
C15 C14 C13 121.1(2)
C15 C14 H14 119.5
C13 C14 H14 119.5
C13 C12 C9 120.9(2)
C13 C12 H12 119.5
C9 C12 H12 119.5
N2 C17 C16 113.55(17)
N2 C17 H17 123.2
C16 C17 H17 123.2
C1 C2 C3 119.85(19)
C1 C2 H2 120.1
C3 C2 H2 120.1
C4 C5 C6 119.7(2)
C4 C5 H5 120.2
C6 C5 H5 120.2
C12 C13 C14 120.0(2)
C12 C13 H13 120.0
C14 C13 H13 120.0
C4 C3 C2 120.2(2)
C4 C3 H3 119.9
C2 C3 H3 119.9
C5 C4 C3 120.28(19)
C5 C4 H4 119.9
C3 C4 H4 119.9
O2 C19 C20 108.31(19)
O2 C19 H19A 110.0
C20 C19 H19A 110.0
O2 C19 H19B 110.0
C20 C19 H19B 110.0
H19A C19 H19B 108.4
C19 C20 H20A 109.5
C19 C20 H20B 109.5
H20A C20 H20B 109.5
C19 C20 H20C 109.5
H20A C20 H20C 109.5
H20B C20 H20C 109.5

loop_
_geom_bond_atom_site_label_1
_geom_bond_atom_site_label_2
_geom_bond_distance
N1 N2 1.367(2)
N1 C11 1.388(2)
N1 C7 1.393(2)
C11 C16 1.397(3)
C11 C10 1.447(3)
N2 C17 1.323(2)
C9 C12 1.407(3)
C9 C10 1.406(3)
C9 C8 1.427(3)
C1 C6 1.384(3)
C1 C2 1.388(3)
C1 C7 1.485(2)
O2 C18 1.333(2)
O2 C19 1.454(2)
C6 C5 1.379(3)
C6 H6 0.9300
C8 C7 1.346(3)
C8 H8 0.9300
C10 C15 1.412(2)
C15 C14 1.374(3)
C15 H15 0.9300
C16 C17 1.398(2)
C16 C18 1.467(2)
C18 O1 1.201(2)
C14 C13 1.380(3)
C14 H14 0.9300
C12 C13 1.358(3)
C12 H12 0.9300
C17 H17 0.9300
C2 C3 1.386(2)
C2 H2 0.9300
C5 C4 1.379(3)
C5 H5 0.9300
C13 H13 0.9300
C3 C4 1.373(3)
C3 H3 0.9300
C4 H4 0.9300
C19 C20 1.449(3)
C19 H19A 0.9700
C19 H19B 0.9700
C20 H20A 0.9600
C20 H20B 0.9600
C20 H20C 0.9600
